data_7121613
loop_
_publ_author_name
'Jian, Zhongbao'
'Daniliuc, Constantin G.'
'Kehr, Gerald'
'Erker, Gerhard'

_publ_section_title
;
 Zirconocene mediated acetylboron chemistry.
;
_journal_issue 45
_journal_name_full 'Chemical communications (Cambridge, England)'
_journal_page_first 5724
_journal_page_last 5727
_journal_paper_doi 10.1039/c8cc02680g
_journal_volume 54
_journal_year 2018
_chemical_formula_sum 'C49 H57 B F10 O3 Zr'
_chemical_formula_weight 985.97
_space_group_crystal_system monoclinic
_space_group_IT_number 15
_space_group_name_Hall '-C 2yc'
_space_group_name_H-M_alt 'C 1 2/c 1'
_symmetry_space_group_name_Hall '-C 2yc'
_symmetry_space_group_name_H-M 'C 1 2/c 1'
_atom_sites_solution_hydrogens geom
_audit_update_record
;
2018-03-27 deposited with the CCDC.
2018-05-08 downloaded from the CCDC.
;
_cell_angle_alpha 90
_cell_angle_beta 94.806(2)
_cell_angle_gamma 90
_cell_formula_units_Z 8
_cell_length_a 26.8923(13)
_cell_length_b 10.9665(5)
_cell_length_c 31.0978(14)
_cell_measurement_reflns_used 9855
_cell_measurement_temperature 106.(2)
_cell_measurement_theta_max 25.3489
_cell_measurement_theta_min 2.3637
_cell_volume 9138.9(7)
_computing_cell_refinement 'SAINT V8.37A (Bruker AXS Inc., 2015)'
_computing_data_collection 'APEX2 v.2014.1--1 (Bruker AXS Inc., 2014)'
_computing_data_reduction 'SAINT V8.37A (Bruker AXS Inc., 2015)'
_computing_molecular_graphics 'XP (Sheldrick, 2014)'
_computing_publication_material 'SHELXL-2014 (Sheldrick, 2014)'
_computing_structure_refinement 'SHELXL-2014/7 (Sheldrick, 2014)'
_computing_structure_solution 'SHELXL-2014 (Sheldrick, 2014)'
_diffrn_ambient_temperature 106.(2)
_diffrn_detector_area_resol_mean 10.4167
_diffrn_measured_fraction_theta_full 0.998
_diffrn_measured_fraction_theta_max 0.998
_diffrn_measurement_device_type 'Bruker D8 Venture PHOTON 100 CMOS'
_diffrn_measurement_method 'omega and phi scans'
_diffrn_radiation_monochromator 'MX mirror'
_diffrn_radiation_type 'Mo K\a'
_diffrn_radiation_wavelength 0.71073
_diffrn_reflns_av_R_equivalents 0.0914
_diffrn_reflns_av_unetI/netI 0.0432
_diffrn_reflns_limit_h_max 32
_diffrn_reflns_limit_h_min -32
_diffrn_reflns_limit_k_max 13
_diffrn_reflns_limit_k_min -13
_diffrn_reflns_limit_l_max 37
_diffrn_reflns_limit_l_min -35
_diffrn_reflns_number 108115
_diffrn_reflns_theta_full 25.35
_diffrn_reflns_theta_max 25.35
_diffrn_reflns_theta_min 2.36
_diffrn_source 'Mo ImS'
_diffrn_source_type 'micro focus tube'
_exptl_absorpt_coefficient_mu 0.323
_exptl_absorpt_correction_T_max 0.98
_exptl_absorpt_correction_T_min 0.91
_exptl_absorpt_correction_type multi-scan
_exptl_absorpt_process_details
;
'Bruker AXS (2014). SADABS, Version 2014/5, Bruker AXS Inc., Madison,
Wisconsin, USA.'
;
_exptl_crystal_colour colourless
_exptl_crystal_density_diffrn 1.433
_exptl_crystal_density_method 'not measured'
_exptl_crystal_description plate
_exptl_crystal_F_000 4080
_exptl_crystal_size_max 0.113
_exptl_crystal_size_mid 0.095
_exptl_crystal_size_min 0.046
_refine_diff_density_max 0.418
_refine_diff_density_min -0.365
_refine_ls_extinction_method none
_refine_ls_goodness_of_fit_ref 1.053
_refine_ls_hydrogen_treatment constr
_refine_ls_matrix_type full
_refine_ls_number_parameters 639
_refine_ls_number_reflns 8368
_refine_ls_number_restraints 109
_refine_ls_restrained_S_all 1.050
_refine_ls_R_factor_all 0.0608
_refine_ls_R_factor_gt 0.0382
_refine_ls_shift/su_max 0.003
_refine_ls_shift/su_mean 0.000
_refine_ls_structure_factor_coef Fsqd
_refine_ls_weighting_details 'w=1/[\s^2^(Fo^2^)+(0.0209P)^2^+19.8168P] where P=(Fo^2^+2Fc^2^)/3'
_refine_ls_weighting_scheme calc
_refine_ls_wR_factor_gt 0.0673
_refine_ls_wR_factor_ref 0.0735
_reflns_number_gt 6546
_reflns_number_total 8368
_reflns_threshold_expression 'I > 2\s(I)'
_cod_data_source_file c8cc02680g2.cif
_cod_data_source_block erk8840
_cod_depositor_comments 'Adding full bibliography for 7121612--7121615.cif.'
_cod_database_code 7121613

loop_
_space_group_symop_operation_xyz
'x, y, z'
'-x, y, -z+1/2'
'x+1/2, y+1/2, z'
'-x+1/2, y+1/2, -z+1/2'
'-x, -y, -z'
'x, -y, z-1/2'
'-x+1/2, -y+1/2, -z'
'x+1/2, -y+1/2, z-1/2'

loop_
_atom_site_type_symbol
_atom_site_label
_atom_site_fract_x
_atom_site_fract_y
_atom_site_fract_z
_atom_site_U_iso_or_equiv
_atom_site_adp_type
_atom_site_calc_flag
_atom_site_refinement_flags_adp
_atom_site_refinement_flags_occupancy
_atom_site_refinement_flags_posn
_atom_site_occupancy
_atom_site_disorder_assembly
_atom_site_disorder_group
Zr Zr1 0.65621(2) 0.46489(2) 0.61567(2) 0.01101(7) Uani d . . . 1.0 . .
O O1 0.71620(6) 0.55619(14) 0.60224(5) 0.0148(4) Uani d . . . 1.0 . .
O O2 0.65764(6) 0.52663(14) 0.68230(5) 0.0147(4) Uani d . . . 1.0 . .
O O3 0.59316(6) 0.43709(14) 0.70890(5) 0.0160(4) Uani d . . . 1.0 . .
C C1 0.56316(9) 0.5329(2) 0.60844(7) 0.0174(5) Uani d . . . 1.0 . .
C C2 0.57235(9) 0.4797(2) 0.56849(8) 0.0171(5) Uani d . . . 1.0 . .
C C3 0.60824(9) 0.5521(2) 0.54908(8) 0.0173(5) Uani d . . . 1.0 . .
C C4 0.62023(9) 0.6526(2) 0.57687(8) 0.0166(6) Uani d . . . 1.0 . .
C C5 0.59296(9) 0.6403(2) 0.61357(8) 0.0157(5) Uani d . . . 1.0 . .
C C6 0.59182(10) 0.7324(2) 0.64931(8) 0.0229(6) Uani d . . . 1.0 . .
H H6A 0.626 0.7553 0.6595 0.034 Uiso calc U . R 1.0 . .
H H6B 0.5752 0.697 0.6732 0.034 Uiso calc U . R 1.0 . .
H H6C 0.5735 0.805 0.6385 0.034 Uiso calc U . R 1.0 . .
C C7 0.65381(10) 0.7580(2) 0.56830(8) 0.0226(6) Uani d . . . 1.0 . .
H H7A 0.6339 0.8245 0.5547 0.034 Uiso calc U . R 1.0 . .
H H7B 0.6788 0.7316 0.549 0.034 Uiso calc U . R 1.0 . .
H H7C 0.6707 0.7866 0.5956 0.034 Uiso calc U . R 1.0 . .
C C8 0.62231(10) 0.5355(3) 0.50354(8) 0.0249(6) Uani d . . . 1.0 . .
H H8A 0.6465 0.5983 0.497 0.037 Uiso calc U . R 1.0 . .
H H8B 0.5924 0.5428 0.4834 0.037 Uiso calc U . R 1.0 . .
H H8C 0.6372 0.4547 0.5006 0.037 Uiso calc U . R 1.0 . .
C C9 0.53900(10) 0.3858(3) 0.54568(9) 0.0259(6) Uani d . . . 1.0 . .
H H9A 0.5329 0.3195 0.5657 0.039 Uiso calc U . R 1.0 . .
H H9B 0.5552 0.3529 0.5211 0.039 Uiso calc U . R 1.0 . .
H H9C 0.5072 0.4237 0.5354 0.039 Uiso calc U . R 1.0 . .
C C10 0.52046(9) 0.4957(3) 0.63402(8) 0.0247(6) Uani d . . . 1.0 . .
H H10A 0.4888 0.5175 0.618 0.037 Uiso calc U . R 1.0 . .
H H10B 0.5232 0.538 0.6619 0.037 Uiso calc U . R 1.0 . .
H H10C 0.5216 0.4074 0.6388 0.037 Uiso calc U . R 1.0 . .
C C11 0.70582(9) 0.2823(2) 0.59310(8) 0.0160(5) Uani d . . . 1.0 . .
C C12 0.65483(10) 0.2452(2) 0.58818(8) 0.0173(6) Uani d . . . 1.0 . .
C C13 0.63744(9) 0.2392(2) 0.63025(8) 0.0176(6) Uani d . . . 1.0 . .
C C14 0.67782(9) 0.2702(2) 0.66055(8) 0.0152(5) Uani d . . . 1.0 . .
C C15 0.71970(9) 0.3000(2) 0.63755(8) 0.0145(5) Uani d . . . 1.0 . .
C C16 0.77075(9) 0.3319(2) 0.65764(8) 0.0195(6) Uani d . . . 1.0 . .
H H16A 0.7919 0.2589 0.6589 0.029 Uiso calc U . R 1.0 . .
H H16B 0.7681 0.363 0.6869 0.029 Uiso calc U . R 1.0 . .
H H16C 0.7856 0.3945 0.6402 0.029 Uiso calc U . R 1.0 . .
C C17 0.68025(10) 0.2554(2) 0.70858(8) 0.0199(6) Uani d . . . 1.0 . .
H H17A 0.6467 0.2394 0.7174 0.03 Uiso calc U . R 1.0 . .
H H17B 0.6934 0.3302 0.7225 0.03 Uiso calc U . R 1.0 . .
H H17C 0.7022 0.1868 0.7173 0.03 Uiso calc U . R 1.0 . .
C C18 0.58850(10) 0.1861(2) 0.64160(9) 0.0263(7) Uani d . . . 1.0 . .
H H18A 0.5933 0.1003 0.6497 0.039 Uiso calc U . R 1.0 . .
H H18B 0.5639 0.1919 0.6166 0.039 Uiso calc U . R 1.0 . .
H H18C 0.5765 0.2314 0.6658 0.039 Uiso calc U . R 1.0 . .
C C19 0.63081(11) 0.1901(2) 0.54736(9) 0.0273(7) Uani d . . . 1.0 . .
H H19A 0.6342 0.2461 0.5232 0.041 Uiso calc U . R 1.0 . .
H H19B 0.5953 0.1756 0.5505 0.041 Uiso calc U . R 1.0 . .
H H19C 0.6472 0.1126 0.5417 0.041 Uiso calc U . R 1.0 . .
C C20 0.74076(10) 0.2833(2) 0.55785(8) 0.0229(6) Uani d . . . 1.0 . .
H H20A 0.7565 0.2031 0.5562 0.034 Uiso calc U . R 1.0 . .
H H20B 0.7665 0.3455 0.5642 0.034 Uiso calc U . R 1.0 . .
H H20C 0.722 0.3019 0.5302 0.034 Uiso calc U . R 1.0 . .
C C21 0.76218(8) 0.6051(2) 0.59770(8) 0.0129(5) Uani d . . . 1.0 . .
C C22 0.78312(9) 0.6058(2) 0.55795(8) 0.0156(5) Uani d . . . 1.0 . .
C C23 0.83173(9) 0.6505(2) 0.55663(8) 0.0184(6) Uani d . . . 1.0 . .
H H23 0.8465 0.6492 0.5299 0.022 Uiso calc U . R 1.0 . .
C C24 0.85917(9) 0.6964(2) 0.59263(8) 0.0197(6) Uani d . . . 1.0 . .
C C25 0.83617(9) 0.7002(2) 0.63096(8) 0.0183(6) Uani d . . . 1.0 . .
H H25 0.8541 0.7335 0.6559 0.022 Uiso calc U . R 1.0 . .
C C26 0.78797(9) 0.6571(2) 0.63440(8) 0.0146(5) Uani d . . . 1.0 . .
C C27 0.75502(10) 0.5638(2) 0.51661(8) 0.0209(6) Uani d . . . 1.0 . .
H H27A 0.7252 0.5186 0.5233 0.031 Uiso calc U . R 1.0 . .
H H27B 0.7765 0.5107 0.5009 0.031 Uiso calc U . R 1.0 . .
H H27C 0.7451 0.6348 0.4988 0.031 Uiso calc U . R 1.0 . .
C C28 0.91229(10) 0.7414(3) 0.59066(9) 0.0303(7) Uani d . . . 1.0 . .
H H28A 0.9136 0.8294 0.596 0.046 Uiso calc U . R 1.0 . .
H H28B 0.9234 0.7243 0.562 0.046 Uiso calc U . R 1.0 . .
H H28C 0.9342 0.6994 0.6127 0.046 Uiso calc U . R 1.0 . .
C C29 0.76360(10) 0.6671(2) 0.67604(8) 0.0198(6) Uani d . . . 1.0 . .
H H29A 0.7855 0.7126 0.6971 0.03 Uiso calc U . R 1.0 . .
H H29B 0.7578 0.5853 0.6872 0.03 Uiso calc U . R 1.0 . .
H H29C 0.7317 0.71 0.6709 0.03 Uiso calc U . R 1.0 . .
C C30 0.63110(9) 0.5149(2) 0.71306(8) 0.0136(5) Uani d . . . 1.0 . .
C C31 0.57363(9) 0.4668(2) 0.75225(7) 0.0141(5) Uani d . . . 1.0 . .
H H31 0.5411 0.5113 0.7483 0.017 Uiso calc U . R 1.0 . .
C C32 0.56850(10) 0.3506(2) 0.77713(8) 0.0209(6) Uani d . . . 1.0 . .
H H32A 0.5459 0.2949 0.7603 0.031 Uiso calc U . R 1.0 . .
H H32B 0.5549 0.3689 0.8047 0.031 Uiso calc U . R 1.0 . .
H H32C 0.6013 0.3122 0.7826 0.031 Uiso calc U . R 1.0 . .
B B1 0.62048(10) 0.5624(2) 0.76186(9) 0.0126(6) Uani d . . . 1.0 . .
C C41 0.60522(9) 0.7053(2) 0.76629(7) 0.0122(5) Uani d . . . 1.0 . .
C C42 0.63785(9) 0.7979(2) 0.75716(7) 0.0144(5) Uani d . . . 1.0 . .
F F42 0.68189(5) 0.76764(12) 0.74175(4) 0.0196(3) Uani d . . . 1.0 . .
C C43 0.62881(10) 0.9196(2) 0.76363(8) 0.0194(6) Uani d . . . 1.0 . .
F F43 0.66239(6) 1.00484(12) 0.75477(5) 0.0316(4) Uani d . . . 1.0 . .
C C44 0.58506(10) 0.9543(2) 0.77969(9) 0.0231(6) Uani d . . . 1.0 . .
F F44 0.57530(6) 1.07287(13) 0.78631(6) 0.0398(5) Uani d . . . 1.0 . .
C C45 0.55086(9) 0.8673(2) 0.78914(9) 0.0211(6) Uani d . . . 1.0 . .
F F45 0.50798(6) 0.90012(14) 0.80534(6) 0.0351(4) Uani d . . . 1.0 . .
C C46 0.56168(9) 0.7459(2) 0.78237(8) 0.0168(6) Uani d . . . 1.0 . .
F F46 0.52660(5) 0.66549(12) 0.79372(5) 0.0227(3) Uani d . . . 1.0 . .
C C51 0.66182(9) 0.5287(2) 0.80151(7) 0.0121(5) Uani d . . . 1.0 . .
C C52 0.71243(9) 0.50894(19) 0.79848(7) 0.0117(5) Uani d . . . 1.0 . .
F F52 0.73092(5) 0.50849(12) 0.75937(4) 0.0175(3) Uani d . . . 1.0 . .
C C53 0.74657(9) 0.4897(2) 0.83357(8) 0.0146(5) Uani d . . . 1.0 . .
F F53 0.79509(5) 0.46967(13) 0.82872(4) 0.0212(3) Uani d . . . 1.0 . .
C C54 0.73048(9) 0.4916(2) 0.87450(8) 0.0165(6) Uani d . . . 1.0 . .
F F54 0.76303(5) 0.47411(13) 0.90920(4) 0.0258(3) Uani d . . . 1.0 . .
C C55 0.68079(10) 0.5114(2) 0.87959(8) 0.0175(6) Uani d . . . 1.0 . .
F F55 0.66472(6) 0.51362(14) 0.91946(4) 0.0275(4) Uani d . . . 1.0 . .
C C56 0.64806(9) 0.5291(2) 0.84369(8) 0.0152(5) Uani d . . . 1.0 . .
F F56 0.59960(5) 0.54913(13) 0.85058(4) 0.0220(3) Uani d . . . 1.0 . .
C C61 0.6179(3) 0.1578(12) 0.4020(4) 0.044(2) Uani d U P D 0.771(6) A 1
H H61A 0.6049 0.1837 0.373 0.066 Uiso calc U P R 0.771(6) A 1
H H61B 0.6418 0.0912 0.3996 0.066 Uiso calc U P R 0.771(6) A 1
H H61C 0.6347 0.2267 0.4171 0.066 Uiso calc U P R 0.771(6) A 1
C C62 0.5745(2) 0.1136(6) 0.4273(2) 0.0368(16) Uani d U P D 0.771(6) A 1
H H62A 0.5593 0.0404 0.4129 0.044 Uiso calc U P R 0.771(6) A 1
H H62B 0.5878 0.0898 0.4568 0.044 Uiso calc U P R 0.771(6) A 1
C C63 0.53456(15) 0.2108(4) 0.43033(13) 0.0369(12) Uani d U P D 0.771(6) A 1
H H63A 0.5507 0.2874 0.4409 0.044 Uiso calc U P R 0.771(6) A 1
H H63B 0.5185 0.2266 0.4011 0.044 Uiso calc U P R 0.771(6) A 1
C C64 0.49496(16) 0.1768(4) 0.45954(14) 0.0317(11) Uani d U P D 0.771(6) A 1
H H64A 0.4704 0.2442 0.4592 0.038 Uiso calc U P R 0.771(6) A 1
H H64B 0.5108 0.1702 0.4894 0.038 Uiso calc U P R 0.771(6) A 1
C C65 0.4670(2) 0.0594(6) 0.4486(2) 0.0381(14) Uani d U P D 0.771(6) A 1
H H65A 0.4491 0.0665 0.42 0.057 Uiso calc U P R 0.771(6) A 1
H H65B 0.4431 0.0443 0.4701 0.057 Uiso calc U P R 0.771(6) A 1
H H65C 0.4907 -0.0084 0.4487 0.057 Uiso calc U P R 0.771(6) A 1
C C61A 0.6098(12) 0.165(5) 0.4037(15) 0.073(13) Uani d U P D 0.229(6) A 2
H H61D 0.6413 0.188 0.4197 0.109 Uiso calc U P R 0.229(6) A 2
H H61E 0.6149 0.09 0.3872 0.109 Uiso calc U P R 0.229(6) A 2
H H61F 0.5987 0.2303 0.3838 0.109 Uiso calc U P R 0.229(6) A 2
C C62A 0.5700(7) 0.142(3) 0.4354(8) 0.052(7) Uani d U P D 0.229(6) A 2
H H62C 0.5811 0.0757 0.4558 0.063 Uiso calc U P R 0.229(6) A 2
H H62D 0.5649 0.2164 0.4523 0.063 Uiso calc U P R 0.229(6) A 2
C C63A 0.5220(5) 0.1058(17) 0.4102(5) 0.064(6) Uani d U P D 0.229(6) A 2
H H63C 0.5288 0.0384 0.3904 0.077 Uiso calc U P R 0.229(6) A 2
H H63D 0.5095 0.176 0.3924 0.077 Uiso calc U P R 0.229(6) A 2
C C64A 0.4814(8) 0.065(2) 0.4388(7) 0.042(7) Uani d U P D 0.229(6) A 2
H H64C 0.4907 -0.0158 0.4508 0.051 Uiso calc U P R 0.229(6) A 2
H H64D 0.4499 0.0556 0.4203 0.051 Uiso calc U P R 0.229(6) A 2
C C65A 0.4711(6) 0.1497(15) 0.4764(5) 0.049(5) Uani d U P D 0.229(6) A 2
H H65D 0.4446 0.1146 0.4923 0.073 Uiso calc U P R 0.229(6) A 2
H H65E 0.5015 0.1583 0.4958 0.073 Uiso calc U P R 0.229(6) A 2
H H65F 0.4607 0.2299 0.4652 0.073 Uiso calc U P R 0.229(6) A 2

loop_
_atom_site_aniso_label
_atom_site_aniso_U_11
_atom_site_aniso_U_22
_atom_site_aniso_U_33
_atom_site_aniso_U_12
_atom_site_aniso_U_13
_atom_site_aniso_U_23
Zr1 0.01290(12) 0.01149(11) 0.00869(12) -0.00090(10) 0.00128(8) -0.00016(10)
O1 0.0170(9) 0.0140(9) 0.0136(9) -0.0024(7) 0.0017(7) 0.0002(7)
O2 0.0195(9) 0.0153(8) 0.0093(8) 0.0022(7) 0.0010(7) 0.0001(7)
O3 0.0182(9) 0.0147(9) 0.0150(9) -0.0022(7) 0.0011(7) -0.0016(7)
C1 0.0131(13) 0.0254(14) 0.0136(13) 0.0035(11) 0.0002(10) 0.0041(12)
C2 0.0144(13) 0.0221(13) 0.0144(13) 0.0003(11) -0.0020(10) 0.0007(11)
C3 0.0133(13) 0.0251(14) 0.0131(13) 0.0039(11) -0.0008(10) 0.0032(11)
C4 0.0146(14) 0.0181(13) 0.0164(14) 0.0041(10) -0.0024(11) 0.0053(11)
C5 0.0171(14) 0.0177(13) 0.0119(13) 0.0071(11) -0.0019(10) 0.0036(10)
C6 0.0298(16) 0.0210(14) 0.0170(14) 0.0097(12) -0.0025(12) -0.0012(11)
C7 0.0276(16) 0.0180(13) 0.0220(15) 0.0021(12) 0.0009(12) 0.0080(11)
C8 0.0239(15) 0.0380(16) 0.0127(13) 0.0017(13) 0.0012(11) 0.0026(13)
C9 0.0204(15) 0.0326(16) 0.0240(15) -0.0032(12) -0.0028(12) -0.0026(13)
C10 0.0161(14) 0.0379(17) 0.0204(14) 0.0031(12) 0.0029(11) 0.0039(12)
C11 0.0210(14) 0.0107(12) 0.0169(14) 0.0041(10) 0.0057(11) 0.0004(10)
C12 0.0249(15) 0.0138(12) 0.0133(14) 0.0010(11) 0.0022(11) -0.0024(10)
C13 0.0223(15) 0.0090(12) 0.0217(14) -0.0021(11) 0.0036(12) -0.0015(10)
C14 0.0261(15) 0.0072(11) 0.0125(13) 0.0019(10) 0.0028(11) 0.0001(10)
C15 0.0200(14) 0.0082(11) 0.0152(13) 0.0028(10) 0.0016(11) -0.0003(10)
C16 0.0222(15) 0.0154(13) 0.0206(14) 0.0048(11) 0.0005(11) 0.0018(11)
C17 0.0273(15) 0.0141(13) 0.0188(14) 0.0035(11) 0.0049(12) 0.0016(11)
C18 0.0283(16) 0.0208(14) 0.0308(16) -0.0081(12) 0.0079(13) -0.0030(12)
C19 0.0322(17) 0.0256(15) 0.0238(16) -0.0018(13) 0.0006(13) -0.0087(12)
C20 0.0303(16) 0.0192(14) 0.0203(15) 0.0037(12) 0.0080(12) -0.0002(11)
C21 0.0097(13) 0.0095(12) 0.0194(14) 0.0007(10) 0.0006(10) 0.0049(10)
C22 0.0207(14) 0.0111(12) 0.0151(13) 0.0005(10) 0.0020(11) 0.0023(10)
C23 0.0198(15) 0.0184(13) 0.0178(14) -0.0007(11) 0.0060(11) 0.0047(11)
C24 0.0161(14) 0.0163(13) 0.0268(15) -0.0009(11) 0.0025(12) 0.0044(11)
C25 0.0218(15) 0.0143(12) 0.0180(14) -0.0016(11) -0.0031(11) -0.0012(11)
C26 0.0187(14) 0.0085(11) 0.0164(13) -0.0001(10) 0.0000(11) 0.0007(10)
C27 0.0231(15) 0.0245(14) 0.0154(14) -0.0026(11) 0.0033(11) 0.0003(11)
C28 0.0207(16) 0.0357(17) 0.0351(18) -0.0072(13) 0.0051(13) 0.0036(14)
C29 0.0291(16) 0.0159(13) 0.0141(14) -0.0042(11) 0.0010(11) -0.0025(11)
C30 0.0134(13) 0.0113(12) 0.0157(13) 0.0049(10) -0.0024(10) 0.0041(10)
C31 0.0174(13) 0.0129(12) 0.0126(12) 0.0000(11) 0.0048(10) -0.0021(11)
C32 0.0228(15) 0.0151(13) 0.0248(15) -0.0024(11) 0.0022(12) 0.0014(11)
B1 0.0137(14) 0.0114(14) 0.0132(14) -0.0001(11) 0.0039(11) 0.0021(11)
C41 0.0143(13) 0.0136(12) 0.0084(12) -0.0017(10) -0.0006(10) 0.0007(10)
C42 0.0149(14) 0.0166(13) 0.0119(13) -0.0010(10) 0.0023(10) 0.0013(10)
F42 0.0182(8) 0.0201(8) 0.0216(8) -0.0045(6) 0.0084(6) -0.0012(6)
C43 0.0224(15) 0.0135(12) 0.0223(15) -0.0067(11) 0.0026(12) 0.0039(11)
F43 0.0361(10) 0.0146(8) 0.0456(10) -0.0110(7) 0.0125(8) 0.0031(7)
C44 0.0289(16) 0.0077(12) 0.0326(16) 0.0013(11) 0.0019(12) -0.0011(12)
F44 0.0420(11) 0.0090(8) 0.0695(13) 0.0047(7) 0.0109(9) -0.0029(8)
C45 0.0161(14) 0.0192(13) 0.0286(15) 0.0072(11) 0.0050(12) -0.0034(12)
F45 0.0235(9) 0.0233(8) 0.0604(12) 0.0066(7) 0.0152(8) -0.0074(8)
C46 0.0165(14) 0.0141(12) 0.0199(14) -0.0047(11) 0.0022(11) 0.0017(11)
F46 0.0195(8) 0.0174(7) 0.0330(9) -0.0028(6) 0.0125(7) -0.0011(7)
C51 0.0178(13) 0.0059(11) 0.0131(12) -0.0019(10) 0.0033(10) 0.0003(10)
C52 0.0192(14) 0.0069(11) 0.0093(12) -0.0020(9) 0.0033(10) -0.0011(9)
F52 0.0156(7) 0.0251(8) 0.0126(7) 0.0008(6) 0.0053(6) 0.0000(6)
C53 0.0155(13) 0.0085(12) 0.0197(14) 0.0026(10) 0.0006(11) -0.0003(10)
F53 0.0148(8) 0.0257(8) 0.0227(8) 0.0055(7) -0.0001(6) 0.0013(7)
C54 0.0234(14) 0.0125(12) 0.0124(13) 0.0014(10) -0.0054(11) 0.0011(10)
F54 0.0307(9) 0.0300(8) 0.0152(8) 0.0070(7) -0.0063(6) 0.0031(7)
C55 0.0286(15) 0.0159(13) 0.0087(13) -0.0005(11) 0.0048(11) 0.0007(10)
F55 0.0354(9) 0.0372(9) 0.0110(8) 0.0021(7) 0.0086(7) 0.0035(7)
C56 0.0152(13) 0.0110(12) 0.0202(14) 0.0005(10) 0.0068(10) 0.0005(11)
F56 0.0182(8) 0.0294(8) 0.0196(8) 0.0007(7) 0.0085(6) 0.0004(7)
C61 0.029(3) 0.052(4) 0.053(4) 0.007(3) 0.008(3) 0.009(3)
C62 0.038(3) 0.027(3) 0.045(3) 0.000(2) 0.000(2) 0.002(2)
C63 0.039(3) 0.032(2) 0.038(2) -0.0039(19) -0.0078(19) -0.0017(18)
C64 0.030(2) 0.028(2) 0.036(2) -0.0022(18) -0.0084(19) 0.0055(18)
C65 0.036(4) 0.036(3) 0.041(3) -0.007(2) -0.011(3) 0.008(3)
C61A 0.082(17) 0.074(16) 0.065(15) 0.001(12) 0.022(12) 0.020(11)
C62A 0.055(9) 0.049(9) 0.050(9) -0.004(6) -0.008(6) 0.000(6)
C63A 0.064(8) 0.063(8) 0.065(8) 0.003(6) 0.004(6) 0.000(6)
C64A 0.040(9) 0.044(8) 0.044(8) 0.001(6) 0.005(6) 0.013(6)
C65A 0.041(9) 0.042(8) 0.058(10) -0.005(7) -0.024(7) 0.012(8)

loop_
_atom_type_symbol
_atom_type_description
_atom_type_scat_dispersion_real
_atom_type_scat_dispersion_imag
_atom_type_scat_source
C C 0.0033 0.0016 'International Tables Vol C Tables 4.2.6.8 and 6.1.1.4'
H H 0.0000 0.0000 'International Tables Vol C Tables 4.2.6.8 and 6.1.1.4'
B B 0.0013 0.0007 'International Tables Vol C Tables 4.2.6.8 and 6.1.1.4'
O O 0.0106 0.0060 'International Tables Vol C Tables 4.2.6.8 and 6.1.1.4'
F F 0.0171 0.0103 'International Tables Vol C Tables 4.2.6.8 and 6.1.1.4'
Zr Zr -2.9673 0.5597 'International Tables Vol C Tables 4.2.6.8 and 6.1.1.4'

loop_
_geom_angle_atom_site_label_1
_geom_angle_atom_site_label_2
_geom_angle_atom_site_label_3
_geom_angle
O1 Zr1 O2 95.40(6)
O1 Zr1 C3 90.27(7)
O2 Zr1 C3 128.88(7)
O1 Zr1 C4 76.90(7)
O2 Zr1 C4 100.13(7)
C3 Zr1 C4 32.56(8)
O1 Zr1 C11 83.31(7)
O2 Zr1 C11 122.74(7)
C3 Zr1 C11 108.38(8)
C4 Zr1 C11 134.21(8)
O1 Zr1 C15 82.81(7)
O2 Zr1 C15 90.50(7)
C3 Zr1 C15 140.56(8)
C4 Zr1 C15 157.84(8)
C11 Zr1 C15 32.35(8)
O1 Zr1 C12 113.38(7)
O2 Zr1 C12 127.60(7)
C3 Zr1 C12 95.18(8)
C4 Zr1 C12 127.72(8)
C11 Zr1 C12 32.53(8)
C15 Zr1 C12 53.78(8)
O1 Zr1 C5 99.56(7)
O2 Zr1 C5 75.51(7)
C3 Zr1 C5 53.49(8)
C4 Zr1 C5 32.17(8)
C11 Zr1 C5 161.38(8)
C15 Zr1 C5 165.94(7)
C12 Zr1 C5 135.03(8)
O1 Zr1 C13 134.53(7)
O2 Zr1 C13 96.86(7)
C3 Zr1 C13 114.39(8)
C4 Zr1 C13 142.34(8)
C11 Zr1 C13 53.52(8)
C15 Zr1 C13 53.53(8)
C12 Zr1 C13 32.31(8)
C5 Zr1 C13 125.89(8)
O1 Zr1 C14 112.45(7)
O2 Zr1 C14 76.01(7)
C3 Zr1 C14 145.84(8)
C4 Zr1 C14 169.99(8)
C11 Zr1 C14 53.07(8)
C15 Zr1 C14 32.15(8)
C12 Zr1 C14 53.10(8)
C5 Zr1 C14 138.62(8)
C13 Zr1 C14 31.89(8)
O1 Zr1 C2 122.46(7)
O2 Zr1 C2 117.70(7)
C3 Zr1 C2 32.21(8)
C4 Zr1 C2 53.17(8)
C11 Zr1 C2 110.23(8)
C15 Zr1 C2 136.87(8)
C12 Zr1 C2 83.22(8)
C5 Zr1 C2 52.75(8)
C13 Zr1 C2 89.18(8)
C14 Zr1 C2 120.15(8)
O1 Zr1 C1 129.30(7)
O2 Zr1 C1 86.17(7)
C3 Zr1 C1 53.22(7)
C4 Zr1 C1 53.18(8)
C11 Zr1 C1 136.58(8)
C15 Zr1 C1 147.87(8)
C12 Zr1 C1 104.74(8)
C5 Zr1 C1 32.02(8)
C13 Zr1 C1 95.14(8)
C14 Zr1 C1 116.98(8)
C2 Zr1 C1 31.58(7)
C21 O1 Zr1 169.88(15)
C30 O2 Zr1 137.07(15)
C30 O3 C31 95.49(17)
C2 C1 C5 107.6(2)
C2 C1 C10 123.3(2)
C5 C1 C10 127.6(2)
C2 C1 Zr1 73.73(13)
C5 C1 Zr1 72.54(13)
C10 C1 Zr1 130.26(16)
C1 C2 C3 108.5(2)
C1 C2 C9 123.8(2)
C3 C2 C9 125.5(2)
C1 C2 Zr1 74.69(13)
C3 C2 Zr1 71.69(13)
C9 C2 Zr1 132.92(17)
C4 C3 C2 107.6(2)
C4 C3 C8 127.1(2)
C2 C3 C8 124.3(2)
C4 C3 Zr1 73.86(13)
C2 C3 Zr1 76.10(14)
C8 C3 Zr1 124.88(16)
C5 C4 C3 108.1(2)
C5 C4 C7 125.2(2)
C3 C4 C7 126.7(2)
C5 C4 Zr1 75.02(13)
C3 C4 Zr1 73.58(13)
C7 C4 Zr1 119.81(16)
C4 C5 C1 108.3(2)
C4 C5 C6 125.2(2)
C1 C5 C6 126.2(2)
C4 C5 Zr1 72.81(13)
C1 C5 Zr1 75.43(13)
C6 C5 Zr1 122.63(16)
C5 C6 H6A 109.5
C5 C6 H6B 109.5
H6A C6 H6B 109.5
C5 C6 H6C 109.5
H6A C6 H6C 109.5
H6B C6 H6C 109.5
C4 C7 H7A 109.5
C4 C7 H7B 109.5
H7A C7 H7B 109.5
C4 C7 H7C 109.5
H7A C7 H7C 109.5
H7B C7 H7C 109.5
C3 C8 H8A 109.5
C3 C8 H8B 109.5
H8A C8 H8B 109.5
C3 C8 H8C 109.5
H8A C8 H8C 109.5
H8B C8 H8C 109.5
C2 C9 H9A 109.5
C2 C9 H9B 109.5
H9A C9 H9B 109.5
C2 C9 H9C 109.5
H9A C9 H9C 109.5
H9B C9 H9C 109.5
C1 C10 H10A 109.5
C1 C10 H10B 109.5
H10A C10 H10B 109.5
C1 C10 H10C 109.5
H10A C10 H10C 109.5
H10B C10 H10C 109.5
C15 C11 C12 108.4(2)
C15 C11 C20 125.6(2)
C12 C11 C20 125.3(2)
C15 C11 Zr1 73.97(13)
C12 C11 Zr1 74.43(13)
C20 C11 Zr1 124.88(16)
C11 C12 C13 107.5(2)
C11 C12 C19 123.2(2)
C13 C12 C19 127.3(2)
C11 C12 Zr1 73.04(13)
C13 C12 Zr1 74.54(13)
C19 C12 Zr1 130.94(17)
C14 C13 C12 107.8(2)
C14 C13 C18 124.9(2)
C12 C13 C18 126.3(2)
C14 C13 Zr1 74.69(13)
C12 C13 Zr1 73.14(13)
C18 C13 Zr1 126.94(17)
C13 C14 C15 108.4(2)
C13 C14 C17 127.1(2)
C15 C14 C17 123.8(2)
C13 C14 Zr1 73.43(13)
C15 C14 Zr1 72.03(13)
C17 C14 Zr1 128.02(15)
C11 C15 C14 107.8(2)
C11 C15 C16 126.6(2)
C14 C15 C16 125.4(2)
C11 C15 Zr1 73.69(13)
C14 C15 Zr1 75.82(13)
C16 C15 Zr1 121.07(15)
C15 C16 H16A 109.5
C15 C16 H16B 109.5
H16A C16 H16B 109.5
C15 C16 H16C 109.5
H16A C16 H16C 109.5
H16B C16 H16C 109.5
C14 C17 H17A 109.5
C14 C17 H17B 109.5
H17A C17 H17B 109.5
C14 C17 H17C 109.5
H17A C17 H17C 109.5
H17B C17 H17C 109.5
C13 C18 H18A 109.5
C13 C18 H18B 109.5
H18A C18 H18B 109.5
C13 C18 H18C 109.5
H18A C18 H18C 109.5
H18B C18 H18C 109.5
C12 C19 H19A 109.5
C12 C19 H19B 109.5
H19A C19 H19B 109.5
C12 C19 H19C 109.5
H19A C19 H19C 109.5
H19B C19 H19C 109.5
C11 C20 H20A 109.5
C11 C20 H20B 109.5
H20A C20 H20B 109.5
C11 C20 H20C 109.5
H20A C20 H20C 109.5
H20B C20 H20C 109.5
O1 C21 C22 121.9(2)
O1 C21 C26 117.7(2)
C22 C21 C26 120.4(2)
C23 C22 C21 118.3(2)
C23 C22 C27 119.0(2)
C21 C22 C27 122.7(2)
C24 C23 C22 122.7(2)
C24 C23 H23 118.7
C22 C23 H23 118.7
C23 C24 C25 117.4(2)
C23 C24 C28 121.7(2)
C25 C24 C28 120.9(2)
C24 C25 C26 122.7(2)
C24 C25 H25 118.6
C26 C25 H25 118.6
C25 C26 C21 118.3(2)
C25 C26 C29 121.1(2)
C21 C26 C29 120.5(2)
C22 C27 H27A 109.5
C22 C27 H27B 109.5
H27A C27 H27B 109.5
C22 C27 H27C 109.5
H27A C27 H27C 109.5
H27B C27 H27C 109.5
C24 C28 H28A 109.5
C24 C28 H28B 109.5
H28A C28 H28B 109.5
C24 C28 H28C 109.5
H28A C28 H28C 109.5
H28B C28 H28C 109.5
C26 C29 H29A 109.5
C26 C29 H29B 109.5
H29A C29 H29B 109.5
C26 C29 H29C 109.5
H29A C29 H29C 109.5
H29B C29 H29C 109.5
O2 C30 O3 118.4(2)
O2 C30 B1 145.7(2)
O3 C30 B1 95.83(18)
C32 C31 O3 109.13(19)
C32 C31 B1 123.2(2)
O3 C31 B1 88.94(16)
C32 C31 H31 111.1
O3 C31 H31 111.1
B1 C31 H31 111.1
C31 C32 H32A 109.5
C31 C32 H32B 109.5
H32A C32 H32B 109.5
C31 C32 H32C 109.5
H32A C32 H32C 109.5
H32B C32 H32C 109.5
C41 B1 C51 108.34(19)
C41 B1 C31 115.7(2)
C51 B1 C31 117.07(19)
C41 B1 C30 116.45(19)
C51 B1 C30 117.61(19)
C31 B1 C30 79.69(17)
C46 C41 C42 114.0(2)
C46 C41 B1 124.6(2)
C42 C41 B1 121.3(2)
F42 C42 C43 117.4(2)
F42 C42 C41 118.7(2)
C43 C42 C41 124.0(2)
F43 C43 C44 119.6(2)
F43 C43 C42 121.0(2)
C44 C43 C42 119.4(2)
F44 C44 C43 120.6(2)
F44 C44 C45 119.7(2)
C43 C44 C45 119.7(2)
F45 C45 C44 120.3(2)
F45 C45 C46 120.8(2)
C44 C45 C46 118.9(2)
F46 C46 C45 115.2(2)
F46 C46 C41 120.7(2)
C45 C46 C41 124.1(2)
C52 C51 C56 113.8(2)
C52 C51 B1 126.4(2)
C56 C51 B1 119.6(2)
F52 C52 C53 116.1(2)
F52 C52 C51 119.9(2)
C53 C52 C51 124.0(2)
F53 C53 C54 119.2(2)
F53 C53 C52 121.6(2)
C54 C53 C52 119.2(2)
F54 C54 C55 120.2(2)
F54 C54 C53 120.3(2)
C55 C54 C53 119.4(2)
F55 C55 C54 119.9(2)
F55 C55 C56 120.8(2)
C54 C55 C56 119.4(2)
F56 C56 C55 116.9(2)
F56 C56 C51 118.9(2)
C55 C56 C51 124.2(2)
C62 C61 H61A 109.5
C62 C61 H61B 109.5
H61A C61 H61B 109.5
C62 C61 H61C 109.5
H61A C61 H61C 109.5
H61B C61 H61C 109.5
C63 C62 C61 112.4(6)
C63 C62 H62A 109.1
C61 C62 H62A 109.1
C63 C62 H62B 109.1
C61 C62 H62B 109.1
H62A C62 H62B 107.9
C64 C63 C62 113.8(4)
C64 C63 H63A 108.8
C62 C63 H63A 108.8
C64 C63 H63B 108.8
C62 C63 H63B 108.8
H63A C63 H63B 107.7
C63 C64 C65 116.0(4)
C63 C64 H64A 108.3
C65 C64 H64A 108.3
C63 C64 H64B 108.3
C65 C64 H64B 108.3
H64A C64 H64B 107.4
C64 C65 H65A 109.5
C64 C65 H65B 109.5
H65A C65 H65B 109.5
C64 C65 H65C 109.5
H65A C65 H65C 109.5
H65B C65 H65C 109.5
C62A C61A H61D 109.5
C62A C61A H61E 109.5
H61D C61A H61E 109.5
C62A C61A H61F 109.5
H61D C61A H61F 109.5
H61E C61A H61F 109.5
C63A C62A C61A 109.(2)
C63A C62A H62C 109.9
C61A C62A H62C 109.9
C63A C62A H62D 109.9
C61A C62A H62D 109.9
H62C C62A H62D 108.3
C62A C63A C64A 113.3(15)
C62A C63A H63C 108.9
C64A C63A H63C 108.9
C62A C63A H63D 108.9
C64A C63A H63D 108.9
H63C C63A H63D 107.7
C63A C64A C65A 116.9(16)
C63A C64A H64C 108.1
C65A C64A H64C 108.1
C63A C64A H64D 108.1
C65A C64A H64D 108.1
H64C C64A H64D 107.3
C64A C65A H65D 109.5
C64A C65A H65E 109.5
H65D C65A H65E 109.5
C64A C65A H65F 109.5
H65D C65A H65F 109.5
H65E C65A H65F 109.5

loop_
_geom_bond_atom_site_label_1
_geom_bond_atom_site_label_2
_geom_bond_distance
Zr1 O1 1.9729(16)
Zr1 O2 2.1771(15)
Zr1 C3 2.533(2)
Zr1 C4 2.537(2)
Zr1 C11 2.537(2)
Zr1 C15 2.541(2)
Zr1 C12 2.555(2)
Zr1 C5 2.565(2)
Zr1 C13 2.573(2)
Zr1 C14 2.590(2)
Zr1 C2 2.590(2)
Zr1 C1 2.603(2)
O1 C21 1.366(3)
O2 C30 1.247(3)
O3 C30 1.328(3)
O3 C31 1.522(3)
C1 C2 1.413(3)
C1 C5 1.426(3)
C1 C10 1.507(3)
C2 C3 1.423(3)
C2 C9 1.504(3)
C3 C4 1.421(3)
C3 C8 1.507(3)
C4 C5 1.414(3)
C4 C7 1.504(3)
C5 C6 1.504(3)
C6 H6A 0.98
C6 H6B 0.98
C6 H6C 0.98
C7 H7A 0.98
C7 H7B 0.98
C7 H7C 0.98
C8 H8A 0.98
C8 H8B 0.98
C8 H8C 0.98
C9 H9A 0.98
C9 H9B 0.98
C9 H9C 0.98
C10 H10A 0.98
C10 H10B 0.98
C10 H10C 0.98
C11 C15 1.414(3)
C11 C12 1.426(3)
C11 C20 1.503(3)
C12 C13 1.427(3)
C12 C19 1.502(3)
C13 C14 1.418(3)
C13 C18 1.508(3)
C14 C15 1.421(3)
C14 C17 1.499(3)
C15 C16 1.501(3)
C16 H16A 0.98
C16 H16B 0.98
C16 H16C 0.98
C17 H17A 0.98
C17 H17B 0.98
C17 H17C 0.98
C18 H18A 0.98
C18 H18B 0.98
C18 H18C 0.98
C19 H19A 0.98
C19 H19B 0.98
C19 H19C 0.98
C20 H20A 0.98
C20 H20B 0.98
C20 H20C 0.98
C21 C22 1.400(3)
C21 C26 1.406(3)
C22 C23 1.400(3)
C22 C27 1.508(3)
C23 C24 1.383(4)
C23 H23 0.95
C24 C25 1.389(4)
C24 C28 1.517(4)
C25 C26 1.392(3)
C25 H25 0.95
C26 C29 1.504(3)
C27 H27A 0.98
C27 H27B 0.98
C27 H27C 0.98
C28 H28A 0.98
C28 H28B 0.98
C28 H28C 0.98
C29 H29A 0.98
C29 H29B 0.98
C29 H29C 0.98
C30 B1 1.652(4)
C31 C32 1.503(3)
C31 B1 1.647(3)
C31 H31 1.0
C32 H32A 0.98
C32 H32B 0.98
C32 H32C 0.98
B1 C41 1.628(3)
B1 C51 1.632(3)
C41 C46 1.385(3)
C41 C42 1.387(3)
C42 F42 1.355(3)
C42 C43 1.375(3)
C43 F43 1.344(3)
C43 C44 1.370(4)
C44 F44 1.346(3)
C44 C45 1.374(4)
C45 F45 1.345(3)
C45 C46 1.382(3)
C46 F46 1.360(3)
C51 C52 1.389(3)
C51 C56 1.392(3)
C52 F52 1.352(3)
C52 C53 1.382(3)
C53 F53 1.344(3)
C53 C54 1.379(3)
C54 F54 1.345(3)
C54 C55 1.376(4)
C55 F55 1.347(3)
C55 C56 1.376(3)
C56 F56 1.356(3)
C61 C62 1.540(7)
C61 H61A 0.98
C61 H61B 0.98
C61 H61C 0.98
C62 C63 1.522(7)
C62 H62A 0.99
C62 H62B 0.99
C63 C64 1.503(6)
C63 H63A 0.99
C63 H63B 0.99
C64 C65 1.515(6)
C64 H64A 0.99
C64 H64B 0.99
C65 H65A 0.98
C65 H65B 0.98
C65 H65C 0.98
C61A C62A 1.536(15)
C61A H61D 0.98
C61A H61E 0.98
C61A H61F 0.98
C62A C63A 1.505(14)
C62A H62C 0.99
C62A H62D 0.99
C63A C64A 1.531(13)
C63A H63C 0.99
C63A H63D 0.99
C64A C65A 1.533(14)
C64A H64C 0.99
C64A H64D 0.99
C65A H65D 0.98
C65A H65E 0.98
C65A H65F 0.98

loop_
_geom_torsion_atom_site_label_1
_geom_torsion_atom_site_label_2
_geom_torsion_atom_site_label_3
_geom_torsion_atom_site_label_4
_geom_torsion
C5 C1 C2 C3 0.9(3)
C10 C1 C2 C3 167.9(2)
Zr1 C1 C2 C3 -64.21(17)
C5 C1 C2 C9 -163.1(2)
C10 C1 C2 C9 3.9(4)
Zr1 C1 C2 C9 131.8(2)
C5 C1 C2 Zr1 65.16(16)
C10 C1 C2 Zr1 -127.9(2)
C1 C2 C3 C4 -1.5(3)
C9 C2 C3 C4 162.1(2)
Zr1 C2 C3 C4 -67.72(16)
C1 C2 C3 C8 -170.8(2)
C9 C2 C3 C8 -7.2(4)
Zr1 C2 C3 C8 123.0(2)
C1 C2 C3 Zr1 66.18(17)
C9 C2 C3 Zr1 -130.2(2)
C2 C3 C4 C5 1.5(3)
C8 C3 C4 C5 170.5(2)
Zr1 C3 C4 C5 -67.70(16)
C2 C3 C4 C7 -175.5(2)
C8 C3 C4 C7 -6.6(4)
Zr1 C3 C4 C7 115.3(2)
C2 C3 C4 Zr1 69.25(16)
C8 C3 C4 Zr1 -121.8(2)
C3 C4 C5 C1 -1.0(3)
C7 C4 C5 C1 176.1(2)
Zr1 C4 C5 C1 -67.71(16)
C3 C4 C5 C6 -175.1(2)
C7 C4 C5 C6 2.0(4)
Zr1 C4 C5 C6 118.2(2)
C3 C4 C5 Zr1 66.74(16)
C7 C4 C5 Zr1 -116.2(2)
C2 C1 C5 C4 0.0(3)
C10 C1 C5 C4 -166.2(2)
Zr1 C1 C5 C4 65.97(16)
C2 C1 C5 C6 174.0(2)
C10 C1 C5 C6 7.8(4)
Zr1 C1 C5 C6 -120.0(2)
C2 C1 C5 Zr1 -65.95(17)
C10 C1 C5 Zr1 127.8(2)
C15 C11 C12 C13 -0.4(3)
C20 C11 C12 C13 170.8(2)
Zr1 C11 C12 C13 -67.15(16)
C15 C11 C12 C19 -165.0(2)
C20 C11 C12 C19 6.2(4)
Zr1 C11 C12 C19 128.3(2)
C15 C11 C12 Zr1 66.72(16)
C20 C11 C12 Zr1 -122.0(2)
C11 C12 C13 C14 -1.1(3)
C19 C12 C13 C14 162.7(2)
Zr1 C12 C13 C14 -67.21(16)
C11 C12 C13 C18 -170.0(2)
C19 C12 C13 C18 -6.3(4)
Zr1 C12 C13 C18 123.8(2)
C11 C12 C13 Zr1 66.14(16)
C19 C12 C13 Zr1 -130.1(3)
C12 C13 C14 C15 2.2(3)
C18 C13 C14 C15 171.3(2)
Zr1 C13 C14 C15 -64.01(16)
C12 C13 C14 C17 -168.3(2)
C18 C13 C14 C17 0.8(4)
Zr1 C13 C14 C17 125.5(2)
C12 C13 C14 Zr1 66.17(16)
C18 C13 C14 Zr1 -124.7(2)
C12 C11 C15 C14 1.8(3)
C20 C11 C15 C14 -169.5(2)
Zr1 C11 C15 C14 68.79(16)
C12 C11 C15 C16 176.1(2)
C20 C11 C15 C16 4.8(4)
Zr1 C11 C15 C16 -116.9(2)
C12 C11 C15 Zr1 -67.03(16)
C20 C11 C15 Zr1 121.7(2)
C13 C14 C15 C11 -2.4(3)
C17 C14 C15 C11 168.5(2)
Zr1 C14 C15 C11 -67.35(16)
C13 C14 C15 C16 -176.8(2)
C17 C14 C15 C16 -5.9(4)
Zr1 C14 C15 C16 118.3(2)
C13 C14 C15 Zr1 64.92(16)
C17 C14 C15 Zr1 -124.2(2)
Zr1 O1 C21 C22 116.4(8)
Zr1 O1 C21 C26 -64.5(9)
O1 C21 C22 C23 -175.9(2)
C26 C21 C22 C23 5.1(3)
O1 C21 C22 C27 5.8(3)
C26 C21 C22 C27 -173.2(2)
C21 C22 C23 C24 -1.7(4)
C27 C22 C23 C24 176.7(2)
C22 C23 C24 C25 -1.7(4)
C22 C23 C24 C28 178.4(2)
C23 C24 C25 C26 1.7(4)
C28 C24 C25 C26 -178.4(2)
C24 C25 C26 C21 1.6(4)
C24 C25 C26 C29 -177.6(2)
O1 C21 C26 C25 175.9(2)
C22 C21 C26 C25 -5.1(3)
O1 C21 C26 C29 -4.9(3)
C22 C21 C26 C29 174.2(2)
Zr1 O2 C30 O3 7.9(3)
Zr1 O2 C30 B1 -169.1(2)
C31 O3 C30 O2 -176.3(2)
C31 O3 C30 B1 1.99(18)
C30 O3 C31 C32 -127.0(2)
C30 O3 C31 B1 -1.99(18)
C32 C31 B1 C41 -131.6(2)
O3 C31 B1 C41 116.1(2)
C32 C31 B1 C51 -1.9(3)
O3 C31 B1 C51 -114.2(2)
C32 C31 B1 C30 113.9(2)
O3 C31 B1 C30 1.62(14)
O2 C30 B1 C41 61.8(4)
O3 C30 B1 C41 -115.5(2)
O2 C30 B1 C51 -69.2(4)
O3 C30 B1 C51 113.4(2)
O2 C30 B1 C31 175.5(3)
O3 C30 B1 C31 -1.86(17)
C51 B1 C41 C46 -102.1(3)
C31 B1 C41 C46 31.6(3)
C30 B1 C41 C46 122.6(3)
C51 B1 C41 C42 72.4(3)
C31 B1 C41 C42 -153.9(2)
C30 B1 C41 C42 -62.9(3)
C46 C41 C42 F42 179.2(2)
B1 C41 C42 F42 4.1(3)
C46 C41 C42 C43 0.6(4)
B1 C41 C42 C43 -174.5(2)
F42 C42 C43 F43 0.3(4)
C41 C42 C43 F43 178.9(2)
F42 C42 C43 C44 -179.2(2)
C41 C42 C43 C44 -0.6(4)
F43 C43 C44 F44 0.6(4)
C42 C43 C44 F44 -180.0(2)
F43 C43 C44 C45 -179.4(2)
C42 C43 C44 C45 0.0(4)
F44 C44 C45 F45 -0.7(4)
C43 C44 C45 F45 179.3(2)
F44 C44 C45 C46 -179.6(2)
C43 C44 C45 C46 0.4(4)
F45 C45 C46 F46 -0.8(4)
C44 C45 C46 F46 178.1(2)
F45 C45 C46 C41 -179.3(2)
C44 C45 C46 C41 -0.3(4)
C42 C41 C46 F46 -178.5(2)
B1 C41 C46 F46 -3.6(4)
C42 C41 C46 C45 -0.2(4)
B1 C41 C46 C45 174.7(2)
C41 B1 C51 C52 -107.1(3)
C31 B1 C51 C52 119.9(2)
C30 B1 C51 C52 27.6(3)
C41 B1 C51 C56 66.7(3)
C31 B1 C51 C56 -66.3(3)
C30 B1 C51 C56 -158.6(2)
C56 C51 C52 F52 -178.84(19)
B1 C51 C52 F52 -4.8(3)
C56 C51 C52 C53 0.8(3)
B1 C51 C52 C53 174.9(2)
F52 C52 C53 F53 -1.2(3)
C51 C52 C53 F53 179.2(2)
F52 C52 C53 C54 178.62(19)
C51 C52 C53 C54 -1.0(3)
F53 C53 C54 F54 0.3(3)
C52 C53 C54 F54 -179.5(2)
F53 C53 C54 C55 -179.6(2)
C52 C53 C54 C55 0.6(3)
F54 C54 C55 F55 0.2(3)
C53 C54 C55 F55 -179.9(2)
F54 C54 C55 C56 -179.9(2)
C53 C54 C55 C56 0.0(4)
F55 C55 C56 F56 0.4(3)
C54 C55 C56 F56 -179.5(2)
F55 C55 C56 C51 179.7(2)
C54 C55 C56 C51 -0.2(4)
C52 C51 C56 F56 179.15(19)
B1 C51 C56 F56 4.6(3)
C52 C51 C56 C55 -0.2(3)
B1 C51 C56 C55 -174.7(2)
C61 C62 C63 C64 -172.6(6)
C62 C63 C64 C65 -57.2(6)
C61A C62A C63A C64A 173.(3)
C62A C63A C64A C65A 50.(3)
